data_2230111
loop_
_publ_author_name
'Kar, Sanjib'
'Garai, Antara'
'Bala, Sukhen'
'Purohit, Chandra Shekhar'

_publ_section_title
;
 Tetrakis(\m-3-methoxybenzoato-\k^2^<i>O</i>^1^:<i>O</i>^1'^)bis[acetonitrilecopper(II)]
;
_journal_coeditor_code PK2314
_journal_issue 5
_journal_name_full 'Acta Crystallographica Section E'
_journal_page_first m557
_journal_paper_doi 10.1107/S1600536811012074
_journal_volume 67
_journal_year 2011
_chemical_formula_iupac '[Cu2 (C8 H7 O3)4 (C2 H3 N)2]'
_chemical_formula_moiety 'C36 H34 Cu2 N2 O12'
_chemical_formula_sum 'C36 H34 Cu2 N2 O12'
_chemical_formula_weight 813.73
_chemical_name_systematic
;
Tetrakis(\m-3-methoxybenzoato-
\k^2^<i>O</i>^1^:<i>O</i>^1'^)bis[acetonitrilecopper(II)]
;
_space_group_IT_number 14
_symmetry_cell_setting monoclinic
_symmetry_space_group_name_Hall '-P 2yn'
_symmetry_space_group_name_H-M 'P 1 21/n 1'
_atom_sites_solution_hydrogens geom
_atom_sites_solution_primary direct
_atom_sites_solution_secondary difmap
_audit_creation_method SHELXL-97
_cell_angle_alpha 90.00
_cell_angle_beta 90.016(9)
_cell_angle_gamma 90.00
_cell_formula_units_Z 2
_cell_length_a 7.2117(7)
_cell_length_b 19.6502(3)
_cell_length_c 12.6186(9)
_cell_measurement_reflns_used 9972
_cell_measurement_temperature 293(2)
_cell_measurement_theta_max 27.35
_cell_measurement_theta_min 2.63
_cell_volume 1788.2(2)
_computing_cell_refinement 'SAINT (Bruker, 2007)'
_computing_data_collection 'SMART (Bruker, 2007)'
_computing_data_reduction 'SAINT (Bruker, 2007)'
_computing_molecular_graphics
;
XP in SHELXTL (Sheldrick, 2008) and DIAMOND (Brandenburg, 1999)
;
_computing_publication_material 'publCIF (Westrip, 2010)'
_computing_structure_refinement 'SHELXL97 (Sheldrick, 2008)'
_computing_structure_solution 'SIR92 (Altomare, <i>et al.</i> 1993)'
_diffrn_ambient_temperature 293(2)
_diffrn_measured_fraction_theta_full 0.977
_diffrn_measured_fraction_theta_max 0.977
_diffrn_measurement_device_type 'Bruker SMART CCD area-detector diffractometer'
_diffrn_measurement_method '\f and \w scans'
_diffrn_radiation_monochromator graphite
_diffrn_radiation_source 'fine-focus sealed tube'
_diffrn_radiation_type MoK\a
_diffrn_radiation_wavelength 0.71073
_diffrn_reflns_av_R_equivalents 0.0364
_diffrn_reflns_av_sigmaI/netI 0.0303
_diffrn_reflns_limit_h_max 10
_diffrn_reflns_limit_h_min -11
_diffrn_reflns_limit_k_max 29
_diffrn_reflns_limit_k_min -30
_diffrn_reflns_limit_l_max 19
_diffrn_reflns_limit_l_min -18
_diffrn_reflns_number 43230
_diffrn_reflns_theta_full 33.54
_diffrn_reflns_theta_max 33.54
_diffrn_reflns_theta_min 1.92
_diffrn_standards_number 0
_exptl_absorpt_coefficient_mu 1.256
_exptl_absorpt_correction_T_max 0.746
_exptl_absorpt_correction_T_min 0.620
_exptl_absorpt_correction_type multi-scan
_exptl_absorpt_process_details '(SADABS; Bruker, 2007)'
_exptl_crystal_colour green
_exptl_crystal_density_diffrn 1.512
_exptl_crystal_density_method 'not measured'
_exptl_crystal_description block
_exptl_crystal_F_000 836
_exptl_crystal_size_max 0.25
_exptl_crystal_size_mid 0.22
_exptl_crystal_size_min 0.08
_refine_diff_density_max 0.397
_refine_diff_density_min -0.338
_refine_ls_extinction_method none
_refine_ls_goodness_of_fit_ref 1.014
_refine_ls_hydrogen_treatment constr
_refine_ls_matrix_type full
_refine_ls_number_parameters 238
_refine_ls_number_reflns 6872
_refine_ls_number_restraints 0
_refine_ls_restrained_S_all 1.014
_refine_ls_R_factor_all 0.0591
_refine_ls_R_factor_gt 0.0344
_refine_ls_shift/su_max 0.001
_refine_ls_shift/su_mean 0.000
_refine_ls_structure_factor_coef Fsqd
_refine_ls_weighting_details 'calc w=1/[\s^2^(Fo^2^)+(0.0531P)^2^+0.2391P] where P=(Fo^2^+2Fc^2^)/3'
_refine_ls_weighting_scheme calc
_refine_ls_wR_factor_gt 0.0883
_refine_ls_wR_factor_ref 0.1008
_reflns_number_gt 4883
_reflns_number_total 6872
_reflns_threshold_expression >2\s(I)
_cod_data_source_file pk2314.cif
_cod_data_source_block I
_cod_original_cell_volume 1788.2(3)
_cod_original_sg_symbol_H-M 'P 21/n'
_cod_database_code 2230111

loop_
_symmetry_equiv_pos_as_xyz
'x, y, z'
'-x+1/2, y+1/2, -z+1/2'
'-x, -y, -z'
'x-1/2, -y-1/2, z-1/2'

loop_
_atom_site_type_symbol
_atom_site_label
_atom_site_fract_x
_atom_site_fract_y
_atom_site_fract_z
_atom_site_U_iso_or_equiv
_atom_site_adp_type
_atom_site_calc_flag
_atom_site_refinement_flags
_atom_site_occupancy
_atom_site_disorder_assembly
_atom_site_disorder_group
Cu Cu1 0.85578(2) 0.959759(8) 0.015468(13) 0.03310(6) Uani d . 1 . .
C C1 0.7588(2) 1.14438(8) 0.17923(12) 0.0428(3) Uani d . 1 . .
C C2 0.5838(2) 1.13393(8) 0.22195(12) 0.0449(3) Uani d . 1 . .
H H2 0.5207 1.0935 0.2093 0.054 Uiso calc R 1 . .
C C3 0.5037(3) 1.18455(9) 0.28383(12) 0.0484(4) Uani d . 1 . .
C C4 0.5971(3) 1.24540(9) 0.30041(16) 0.0588(5) Uani d . 1 . .
H H4 0.5442 1.2790 0.3426 0.071 Uiso calc R 1 . .
C C5 0.7672(3) 1.25604(9) 0.25470(16) 0.0626(5) Uani d . 1 . .
H H5 0.8271 1.2975 0.2642 0.075 Uiso calc R 1 . .
C C6 0.8508(3) 1.20571(9) 0.19449(15) 0.0547(4) Uani d . 1 . .
H H6 0.9671 1.2129 0.1646 0.066 Uiso calc R 1 . .
C C7 0.8464(2) 1.08987(8) 0.11286(11) 0.0401(3) Uani d . 1 . .
C C8 0.2380(3) 1.11606(12) 0.32315(18) 0.0671(5) Uani d . 1 . .
H H8A 0.2120 1.1065 0.2500 0.101 Uiso calc R 1 . .
H H8B 0.1237 1.1189 0.3619 0.101 Uiso calc R 1 . .
H H8C 0.3131 1.0803 0.3521 0.101 Uiso calc R 1 . .
C C9 0.7489(2) 1.07841(8) -0.26044(12) 0.0428(3) Uani d . 1 . .
C C10 0.5683(2) 1.05961(9) -0.28718(12) 0.0461(4) Uani d . 1 . .
H H10 0.5042 1.0283 -0.2458 0.055 Uiso calc R 1 . .
C C11 0.4845(3) 1.08807(10) -0.37628(14) 0.0555(4) Uani d . 1 . .
C C12 0.5780(3) 1.13632(12) -0.43556(16) 0.0695(6) Uani d . 1 . .
H H12 0.5201 1.1568 -0.4931 0.083 Uiso calc R 1 . .
C C13 0.7561(4) 1.15386(13) -0.40930(17) 0.0787(7) Uani d . 1 . .
H H13 0.8192 1.1856 -0.4503 0.094 Uiso calc R 1 . .
C C14 0.8439(3) 1.12486(10) -0.32223(15) 0.0614(5) Uani d . 1 . .
H H14 0.9655 1.1366 -0.3057 0.074 Uiso calc R 1 . .
C C15 0.8413(2) 1.04876(7) -0.16352(11) 0.0389(3) Uani d . 1 . .
C C16 0.2271(3) 1.01287(14) -0.3747(2) 0.0789(7) Uani d . 1 . .
H H16A 0.3109 0.9755 -0.3852 0.118 Uiso calc R 1 . .
H H16B 0.1147 1.0047 -0.4135 0.118 Uiso calc R 1 . .
H H16C 0.1991 1.0172 -0.3007 0.118 Uiso calc R 1 . .
C C17 0.5228(3) 0.84701(10) 0.04591(16) 0.0570(4) Uani d . 1 . .
C C18 0.3797(3) 0.79457(13) 0.0586(2) 0.0804(7) Uani d . 1 . .
H H18A 0.3836 0.7770 0.1295 0.121 Uiso calc R 1 . .
H H18B 0.4019 0.7583 0.0092 0.121 Uiso calc R 1 . .
H H18C 0.2599 0.8141 0.0452 0.121 Uiso calc R 1 . .
N N1 0.6281(2) 0.88878(8) 0.03641(12) 0.0559(4) Uani d . 1 . .
O O1 0.75919(17) 1.03482(5) 0.10169(10) 0.0476(3) Uani d . 1 . .
O O2 1.00189(17) 1.10313(6) 0.07340(10) 0.0503(3) Uani d . 1 . .
O O3 0.33498(19) 1.17917(7) 0.33120(11) 0.0611(3) Uani d . 1 . .
O O4 0.75562(16) 1.00329(6) -0.11367(9) 0.0458(3) Uani d . 1 . .
O O5 0.99825(17) 1.07201(6) -0.13874(9) 0.0492(3) Uani d . 1 . .
O O6 0.3093(2) 1.07285(10) -0.41088(13) 0.0801(5) Uani d . 1 . .

loop_
_atom_site_aniso_label
_atom_site_aniso_U_11
_atom_site_aniso_U_22
_atom_site_aniso_U_33
_atom_site_aniso_U_12
_atom_site_aniso_U_13
_atom_site_aniso_U_23
Cu1 0.03442(10) 0.03078(9) 0.03410(10) -0.00225(6) -0.00097(6) 0.00015(6)
C1 0.0519(9) 0.0379(7) 0.0386(7) 0.0095(6) -0.0042(6) -0.0037(6)
C2 0.0551(10) 0.0401(7) 0.0394(7) 0.0106(7) -0.0036(7) -0.0036(6)
C3 0.0580(10) 0.0463(8) 0.0410(8) 0.0182(7) -0.0024(7) -0.0031(6)
C4 0.0748(13) 0.0453(9) 0.0561(10) 0.0156(9) -0.0011(9) -0.0123(7)
C5 0.0797(14) 0.0404(9) 0.0677(12) 0.0021(9) -0.0052(10) -0.0142(8)
C6 0.0595(11) 0.0454(9) 0.0593(10) 0.0022(8) -0.0016(8) -0.0082(7)
C7 0.0459(8) 0.0380(7) 0.0365(7) 0.0056(6) -0.0040(6) -0.0017(5)
C8 0.0561(12) 0.0765(14) 0.0687(12) 0.0080(10) 0.0022(9) -0.0186(10)
C9 0.0523(9) 0.0392(7) 0.0367(7) 0.0038(6) -0.0064(6) 0.0014(6)
C10 0.0530(10) 0.0461(8) 0.0390(7) 0.0048(7) -0.0053(7) 0.0040(6)
C11 0.0599(11) 0.0621(11) 0.0444(8) 0.0071(8) -0.0117(8) 0.0039(7)
C12 0.0854(16) 0.0740(13) 0.0492(10) -0.0003(11) -0.0182(10) 0.0206(9)
C13 0.0931(17) 0.0831(15) 0.0598(12) -0.0198(13) -0.0127(11) 0.0347(11)
C14 0.0682(13) 0.0629(11) 0.0531(10) -0.0130(9) -0.0114(9) 0.0144(8)
C15 0.0466(9) 0.0356(7) 0.0347(7) 0.0044(6) -0.0036(6) -0.0012(5)
C16 0.0613(14) 0.1005(19) 0.0749(15) -0.0078(13) -0.0137(11) 0.0090(13)
C17 0.0519(10) 0.0576(10) 0.0615(11) -0.0063(8) -0.0024(8) 0.0131(8)
C18 0.0665(14) 0.0763(15) 0.0984(17) -0.0306(11) -0.0125(12) 0.0349(13)
N1 0.0525(9) 0.0597(9) 0.0553(9) -0.0205(7) -0.0018(7) 0.0092(7)
O1 0.0501(7) 0.0416(6) 0.0511(6) 0.0006(5) 0.0081(5) -0.0104(5)
O2 0.0510(7) 0.0418(6) 0.0581(7) -0.0008(5) 0.0076(5) -0.0112(5)
O3 0.0631(8) 0.0580(8) 0.0623(8) 0.0173(6) 0.0086(6) -0.0118(6)
O4 0.0477(6) 0.0489(6) 0.0408(5) -0.0043(5) -0.0083(5) 0.0093(5)
O5 0.0511(7) 0.0499(6) 0.0465(6) -0.0077(5) -0.0123(5) 0.0122(5)
O6 0.0659(10) 0.1017(12) 0.0726(10) -0.0032(9) -0.0282(8) 0.0271(9)

loop_
_atom_type_symbol
_atom_type_description
_atom_type_scat_dispersion_real
_atom_type_scat_dispersion_imag
_atom_type_scat_source
C C 0.0033 0.0016 'International Tables Vol C Tables 4.2.6.8 and 6.1.1.4'
H H 0.0000 0.0000 'International Tables Vol C Tables 4.2.6.8 and 6.1.1.4'
N N 0.0061 0.0033 'International Tables Vol C Tables 4.2.6.8 and 6.1.1.4'
O O 0.0106 0.0060 'International Tables Vol C Tables 4.2.6.8 and 6.1.1.4'
Cu Cu 0.3201 1.2651 'International Tables Vol C Tables 4.2.6.8 and 6.1.1.4'

loop_
_geom_angle_atom_site_label_1
_geom_angle_atom_site_label_2
_geom_angle_atom_site_label_3
_geom_angle_site_symmetry_1
_geom_angle_site_symmetry_3
_geom_angle
_geom_angle_publ_flag
O2 Cu1 O1 3_775 . 168.03(5) ?
O2 Cu1 O4 3_775 . 89.55(5) ?
O1 Cu1 O4 . . 90.13(5) ?
O2 Cu1 O5 3_775 3_775 88.43(6) ?
O1 Cu1 O5 . 3_775 89.42(5) ?
O4 Cu1 O5 . 3_775 168.11(5) ?
O2 Cu1 N1 3_775 . 93.49(6) ?
O1 Cu1 N1 . . 98.44(6) ?
O4 Cu1 N1 . . 95.86(5) ?
O5 Cu1 N1 3_775 . 95.96(5) ?
O2 Cu1 Cu1 3_775 3_775 83.13(4) ?
O1 Cu1 Cu1 . 3_775 84.93(4) ?
O4 Cu1 Cu1 . 3_775 84.64(3) ?
O5 Cu1 Cu1 3_775 3_775 83.48(4) ?
N1 Cu1 Cu1 . 3_775 176.58(5) ?
C2 C1 C6 . . 120.59(15) ?
C2 C1 C7 . . 119.64(14) ?
C6 C1 C7 . . 119.74(16) ?
C1 C2 C3 . . 119.36(16) ?
C1 C2 H2 . . 120.3 ?
C3 C2 H2 . . 120.3 ?
O3 C3 C4 . . 115.76(15) ?
O3 C3 C2 . . 124.28(17) ?
C4 C3 C2 . . 119.96(18) ?
C5 C4 C3 . . 120.11(16) ?
C5 C4 H4 . . 119.9 ?
C3 C4 H4 . . 119.9 ?
C4 C5 C6 . . 120.75(18) ?
C4 C5 H5 . . 119.6 ?
C6 C5 H5 . . 119.6 ?
C5 C6 C1 . . 119.18(19) ?
C5 C6 H6 . . 120.4 ?
C1 C6 H6 . . 120.4 ?
O2 C7 O1 . . 125.48(14) ?
O2 C7 C1 . . 116.75(14) ?
O1 C7 C1 . . 117.77(15) ?
O3 C8 H8A . . 109.5 ?
O3 C8 H8B . . 109.5 ?
H8A C8 H8B . . 109.5 ?
O3 C8 H8C . . 109.5 ?
H8A C8 H8C . . 109.5 ?
H8B C8 H8C . . 109.5 ?
C14 C9 C10 . . 120.08(15) ?
C14 C9 C15 . . 119.54(15) ?
C10 C9 C15 . . 120.38(14) ?
C11 C10 C9 . . 119.58(17) ?
C11 C10 H10 . . 120.2 ?
C9 C10 H10 . . 120.2 ?
O6 C11 C12 . . 115.27(16) ?
O6 C11 C10 . . 124.71(18) ?
C12 C11 C10 . . 120.00(18) ?
C13 C12 C11 . . 119.90(17) ?
C13 C12 H12 . . 120.0 ?
C11 C12 H12 . . 120.0 ?
C12 C13 C14 . . 120.98(19) ?
C12 C13 H13 . . 119.5 ?
C14 C13 H13 . . 119.5 ?
C9 C14 C13 . . 119.39(19) ?
C9 C14 H14 . . 120.3 ?
C13 C14 H14 . . 120.3 ?
O4 C15 O5 . . 125.17(14) ?
O4 C15 C9 . . 117.60(14) ?
O5 C15 C9 . . 117.23(13) ?
O6 C16 H16A . . 109.5 ?
O6 C16 H16B . . 109.5 ?
H16A C16 H16B . . 109.5 ?
O6 C16 H16C . . 109.5 ?
H16A C16 H16C . . 109.5 ?
H16B C16 H16C . . 109.5 ?
N1 C17 C18 . . 177.7(2) ?
C17 C18 H18A . . 109.5 ?
C17 C18 H18B . . 109.5 ?
H18A C18 H18B . . 109.5 ?
C17 C18 H18C . . 109.5 ?
H18A C18 H18C . . 109.5 ?
H18B C18 H18C . . 109.5 ?
C17 N1 Cu1 . . 173.08(18) ?
C7 O1 Cu1 . . 122.06(11) ?
C7 O2 Cu1 . 3_775 124.38(10) ?
C3 O3 C8 . . 118.32(14) ?
C15 O4 Cu1 . . 122.76(10) ?
C15 O5 Cu1 . 3_775 123.93(10) ?
C11 O6 C16 . . 118.17(16) ?

loop_
_geom_bond_atom_site_label_1
_geom_bond_atom_site_label_2
_geom_bond_site_symmetry_2
_geom_bond_distance
_geom_bond_publ_flag
Cu1 O2 3_775 1.9591(11) ?
Cu1 O1 . 1.9606(11) ?
Cu1 O4 . 1.9769(11) ?
Cu1 O5 3_775 1.9791(11) ?
Cu1 N1 . 2.1703(14) ?
Cu1 Cu1 3_775 2.6416(3) ?
C1 C2 . 1.388(2) ?
C1 C6 . 1.389(2) ?
C1 C7 . 1.499(2) ?
C2 C3 . 1.390(2) ?
C2 H2 . 0.9300 ?
C3 O3 . 1.360(2) ?
C3 C4 . 1.388(3) ?
C4 C5 . 1.371(3) ?
C4 H4 . 0.9300 ?
C5 C6 . 1.385(3) ?
C5 H5 . 0.9300 ?
C6 H6 . 0.9300 ?
C7 O2 . 1.254(2) ?
C7 O1 . 1.2588(19) ?
C8 O3 . 1.427(3) ?
C8 H8A . 0.9600 ?
C8 H8B . 0.9600 ?
C8 H8C . 0.9600 ?
C9 C14 . 1.382(3) ?
C9 C10 . 1.395(2) ?
C9 C15 . 1.510(2) ?
C10 C11 . 1.394(2) ?
C10 H10 . 0.9300 ?
C11 O6 . 1.369(2) ?
C11 C12 . 1.383(3) ?
C12 C13 . 1.370(3) ?
C12 H12 . 0.9300 ?
C13 C14 . 1.390(3) ?
C13 H13 . 0.9300 ?
C14 H14 . 0.9300 ?
C15 O4 . 1.2554(19) ?
C15 O5 . 1.2594(19) ?
C16 O6 . 1.396(3) ?
C16 H16A . 0.9600 ?
C16 H16B . 0.9600 ?
C16 H16C . 0.9600 ?
C17 N1 . 1.124(2) ?
C17 C18 . 1.467(3) ?
C18 H18A . 0.9600 ?
C18 H18B . 0.9600 ?
C18 H18C . 0.9600 ?
O2 Cu1 3_775 1.9591(11) ?
O5 Cu1 3_775 1.9791(11) ?
